data_4100305
loop_
_publ_author_name
'Ilia A. Guzei'

_journal_name_full 'Journal of the American Chemical Society'
_journal_year 2005
_chemical_formula_moiety 'C46 H38 N2 O3 Ru'
_chemical_formula_sum 'C46 H38 N2 O3 Ru'
_chemical_formula_weight 767.85
_space_group_IT_number 4
_symmetry_cell_setting monoclinic
_symmetry_space_group_name_Hall 'P 2yb'
_symmetry_space_group_name_H-M 'P 1 21 1'
_cell_angle_alpha 90.00
_cell_angle_beta 97.939(10)
_cell_angle_gamma 90.00
_cell_formula_units_Z 2
_cell_length_a 11.719(3)
_cell_length_b 9.905(2)
_cell_length_c 17.403(5)
_cell_measurement_temperature 100(2)
_cell_volume 2000.9(10)
_diffrn_ambient_temperature 100(2)
_exptl_crystal_density_diffrn 1.274
_cod_depositor_comments
;
The following automatic conversions were performed:
'_symmetry_cell_setting' value 'Monoclinic' changed to 'monoclinic'
according to '/home/saulius/struct/CIF-dictionaries/cif_core.dic'
dictionary named 'cif_core.dic' version 2.4.1 from 2010-06-29.

Automatic conversion script
Id: cif_fix_enum 1527 2010-12-29 10:47:43Z saulius 
;
_cod_original_sg_symbol_H-M 'P 21'
_cod_database_code 4100305

loop_
_symmetry_equiv_pos_as_xyz
'x, y, z'
'-x, y+1/2, -z'

loop_
_atom_site_label
_atom_site_type_symbol
_atom_site_fract_x
_atom_site_fract_y
_atom_site_fract_z
_atom_site_U_iso_or_equiv
_atom_site_adp_type
_atom_site_occupancy
_atom_site_symmetry_multiplicity
_atom_site_calc_flag
_atom_site_refinement_flags
_atom_site_disorder_assembly
_atom_site_disorder_group
Ru Ru 0.87898(4) 0.80044(5) 0.10254(2) 0.02095(13) Uani 1 1 d . . .
O1 O 0.9936(3) 1.0927(4) 0.0639(2) 0.0242(10) Uani 1 1 d . . .
O2 O 0.6331(4) 0.6990(4) 0.0737(2) 0.0366(12) Uani 1 1 d . . .
O3 O 0.9550(4) 0.5088(4) 0.1152(3) 0.0330(13) Uani 1 1 d . . .
N1 N 0.9068(4) 0.8374(4) -0.0165(2) 0.0239(13) Uani 1 1 d . . .
H1A H 0.9564 0.9095 -0.0159 0.029 Uiso 1 1 calc R . .
H1B H 0.9448 0.7634 -0.0325 0.029 Uiso 1 1 calc R . .
N2 N 0.5295(5) 0.9315(5) -0.2477(3) 0.0388(14) Uani 1 1 d . . .
H2 H 0.5113 1.0147 -0.2624 0.047 Uiso 1 1 calc R . .
C1 C 0.9636(7) 1.0219(8) 0.1182(4) 0.0257(19) Uani 1 1 d . . .
C2 C 0.8480(5) 1.0126(6) 0.1411(3) 0.0203(14) Uani 1 1 d . . .
C3 C 0.8512(5) 0.9158(5) 0.2037(3) 0.0211(14) Uani 1 1 d . . .
C4 C 0.9644(5) 0.8602(5) 0.2178(3) 0.0204(14) Uani 1 1 d . . .
C5 C 1.0306(5) 0.9149(5) 0.1608(3) 0.0215(14) Uani 1 1 d . . .
C6 C 0.7523(5) 1.1088(5) 0.1139(3) 0.0200(14) Uani 1 1 d . . .
C7 C 0.7781(6) 1.2441(6) 0.1102(3) 0.0279(16) Uani 1 1 d . . .
H7 H 0.8560 1.2732 0.1203 0.033 Uiso 1 1 calc R . .
C8 C 0.6913(6) 1.3376(6) 0.0919(4) 0.040(2) Uani 1 1 d . . .
H8 H 0.7103 1.4307 0.0898 0.048 Uiso 1 1 calc R . .
C9 C 0.5775(5) 1.2984(10) 0.0767(3) 0.0339(14) Uani 1 1 d . . .
H9 H 0.5184 1.3636 0.0641 0.041 Uiso 1 1 calc R . .
C10 C 0.5507(6) 1.1624(7) 0.0800(3) 0.0362(17) Uani 1 1 d . . .
H10 H 0.4729 1.1334 0.0696 0.043 Uiso 1 1 calc R . .
C11 C 0.6387(6) 1.0687(6) 0.0987(3) 0.0262(15) Uani 1 1 d . . .
H11 H 0.6202 0.9755 0.1010 0.031 Uiso 1 1 calc R . .
C12 C 0.7606(5) 0.8985(6) 0.2550(3) 0.0227(15) Uani 1 1 d . . .
C13 C 0.7262(5) 0.7688(6) 0.2736(3) 0.0257(18) Uani 1 1 d . . .
H13 H 0.7542 0.6923 0.2490 0.031 Uiso 1 1 calc R . .
C14 C 0.6512(6) 0.7516(6) 0.3278(3) 0.0308(18) Uani 1 1 d . . .
H14 H 0.6280 0.6630 0.3397 0.037 Uiso 1 1 calc R . .
C15 C 0.6097(6) 0.8596(7) 0.3648(4) 0.0327(17) Uani 1 1 d . . .
C16 C 0.6427(5) 0.9863(7) 0.3454(3) 0.0319(16) Uani 1 1 d . . .
H16 H 0.6132 1.0624 0.3695 0.038 Uiso 1 1 calc R . .
C17 C 0.7189(5) 1.0067(7) 0.2910(3) 0.0306(16) Uani 1 1 d . . .
H17 H 0.7415 1.0956 0.2792 0.037 Uiso 1 1 calc R . .
C18 C 0.5307(6) 0.8386(7) 0.4253(4) 0.054(3) Uani 1 1 d . . .
H18A H 0.5149 0.9257 0.4484 0.081 Uiso 1 1 calc R . .
H18B H 0.5677 0.7780 0.4659 0.081 Uiso 1 1 calc R . .
H18C H 0.4582 0.7984 0.4010 0.081 Uiso 1 1 calc R . .
C19 C 1.0128(5) 0.7736(6) 0.2841(3) 0.0204(16) Uani 1 1 d . . .
C20 C 1.0895(6) 0.6706(6) 0.2746(4) 0.0330(17) Uani 1 1 d . . .
H20 H 1.1064 0.6498 0.2240 0.040 Uiso 1 1 calc R . .
C21 C 1.1416(6) 0.5977(7) 0.3372(4) 0.0401(18) Uani 1 1 d . . .
H21 H 1.1938 0.5275 0.3289 0.048 Uiso 1 1 calc R . .
C22 C 1.1202(7) 0.6238(7) 0.4105(4) 0.0443(19) Uani 1 1 d . . .
C23 C 1.0457(7) 0.7293(7) 0.4213(4) 0.045(2) Uani 1 1 d . . .
H23 H 1.0319 0.7521 0.4722 0.054 Uiso 1 1 calc R . .
C24 C 0.9914(4) 0.8014(10) 0.3585(3) 0.0333(13) Uani 1 1 d . . .
H24 H 0.9387 0.8710 0.3668 0.040 Uiso 1 1 calc R . .
C25 C 1.1793(7) 0.5467(8) 0.4802(4) 0.070(3) Uani 1 1 d . . .
H25A H 1.2043 0.6100 0.5225 0.104 Uiso 1 1 calc R . .
H25B H 1.2465 0.4990 0.4659 0.104 Uiso 1 1 calc R . .
H25C H 1.1254 0.4813 0.4973 0.104 Uiso 1 1 calc R . .
C26 C 1.1577(5) 0.9042(6) 0.1660(3) 0.0255(15) Uani 1 1 d . . .
C27 C 1.2116(5) 0.8687(5) 0.1033(3) 0.0274(15) Uani 1 1 d . . .
H27 H 1.1675 0.8465 0.0551 0.033 Uiso 1 1 calc R . .
C28 C 1.3329(6) 0.8658(6) 0.1117(4) 0.0344(17) Uani 1 1 d . . .
H28 H 1.3706 0.8428 0.0685 0.041 Uiso 1 1 calc R . .
C29 C 1.3969(6) 0.8958(6) 0.1814(4) 0.0342(17) Uani 1 1 d . . .
H29 H 1.4785 0.8899 0.1871 0.041 Uiso 1 1 calc R . .
C30 C 1.3433(5) 0.9342(6) 0.2427(4) 0.0321(16) Uani 1 1 d . . .
H30 H 1.3876 0.9578 0.2907 0.039 Uiso 1 1 calc R . .
C31 C 1.2253(5) 0.9386(6) 0.2350(4) 0.0320(16) Uani 1 1 d . . .
H31 H 1.1889 0.9659 0.2779 0.038 Uiso 1 1 calc R . .
C32 C 0.8101(5) 0.8643(6) -0.0754(3) 0.0219(15) Uani 1 1 d . . .
C33 C 0.7632(6) 0.9900(6) -0.0866(3) 0.0276(16) Uani 1 1 d . . .
H33 H 0.7941 1.0624 -0.0545 0.033 Uiso 1 1 calc R . .
C34 C 0.6721(6) 1.0135(6) -0.1435(4) 0.0328(17) Uani 1 1 d . . .
H34 H 0.6423 1.1024 -0.1513 0.039 Uiso 1 1 calc R . .
C35 C 0.6225(6) 0.9076(7) -0.1901(4) 0.0321(16) Uani 1 1 d . . .
C36 C 0.6710(5) 0.7803(8) -0.1785(3) 0.0311(18) Uani 1 1 d . . .
H36 H 0.6406 0.7071 -0.2102 0.037 Uiso 1 1 calc R . .
C37 C 0.7630(6) 0.7592(5) -0.1213(4) 0.0261(17) Uani 1 1 d . . .
H37 H 0.7943 0.6710 -0.1133 0.031 Uiso 1 1 calc R . .
C38 C 0.4637(6) 0.8200(9) -0.2831(4) 0.0436(19) Uani 1 1 d . . .
H38A H 0.4376 0.7625 -0.2424 0.052 Uiso 1 1 calc R . .
H38B H 0.5126 0.7644 -0.3128 0.052 Uiso 1 1 calc R . .
C39 C 0.3586(6) 0.8724(6) -0.3377(4) 0.0387(18) Uani 1 1 d . . .
C40 C 0.2587(6) 0.8999(6) -0.3086(4) 0.0405(18) Uani 1 1 d . . .
H40 H 0.2537 0.8848 -0.2553 0.049 Uiso 1 1 calc R . .
C41 C 0.1626(7) 0.9510(7) -0.3585(5) 0.051(2) Uani 1 1 d . . .
H41 H 0.0930 0.9728 -0.3391 0.061 Uiso 1 1 calc R . .
C42 C 0.1727(7) 0.9682(7) -0.4353(5) 0.055(2) Uani 1 1 d . . .
H42 H 0.1084 1.0006 -0.4695 0.066 Uiso 1 1 calc R . .
C43 C 0.2734(8) 0.9397(8) -0.4643(5) 0.063(2) Uani 1 1 d . . .
H43 H 0.2799 0.9553 -0.5174 0.076 Uiso 1 1 calc R . .
C44 C 0.3650(7) 0.8877(8) -0.4142(4) 0.057(2) Uani 1 1 d . . .
H44 H 0.4335 0.8623 -0.4340 0.068 Uiso 1 1 calc R . .
C45 C 0.7275(6) 0.7374(6) 0.0808(3) 0.0214(15) Uani 1 1 d . . .
C46 C 0.9298(7) 0.6188(7) 0.1066(4) 0.026(2) Uani 1 1 d . . .

loop_
_atom_site_aniso_label
_atom_site_aniso_U_11
_atom_site_aniso_U_22
_atom_site_aniso_U_33
_atom_site_aniso_U_23
_atom_site_aniso_U_13
_atom_site_aniso_U_12
Ru 0.0169(3) 0.0248(2) 0.0210(2) 0.0005(3) 0.00238(17) -0.0007(4)
O1 0.018(3) 0.031(2) 0.024(2) 0.0022(19) 0.005(2) -0.005(2)
O2 0.030(3) 0.035(3) 0.043(3) -0.002(2) 0.003(2) -0.003(2)
O3 0.028(3) 0.027(3) 0.045(3) 0.001(2) 0.009(2) 0.003(3)
N1 0.018(3) 0.024(3) 0.028(3) -0.002(2) 0.000(2) 0.000(2)
N2 0.041(4) 0.029(3) 0.040(4) 0.001(3) -0.016(3) -0.003(3)
C1 0.024(5) 0.032(4) 0.021(4) -0.009(4) 0.000(4) 0.000(4)
C2 0.011(4) 0.026(3) 0.024(3) -0.003(3) 0.000(3) 0.001(3)
C3 0.021(4) 0.023(3) 0.019(3) 0.000(3) -0.001(3) -0.005(3)
C4 0.012(4) 0.027(3) 0.022(3) -0.003(3) 0.002(3) 0.000(3)
C5 0.019(4) 0.024(3) 0.020(3) 0.003(3) -0.003(3) 0.004(3)
C6 0.015(4) 0.028(3) 0.016(3) -0.004(3) 0.000(3) 0.004(3)
C7 0.024(4) 0.027(3) 0.033(4) 0.004(3) 0.007(3) -0.001(3)
C8 0.038(5) 0.037(5) 0.047(4) 0.011(3) 0.011(4) 0.006(4)
C9 0.023(4) 0.039(3) 0.040(3) 0.013(6) 0.006(3) 0.017(6)
C10 0.025(5) 0.057(5) 0.027(4) 0.013(3) 0.006(3) 0.010(4)
C11 0.028(4) 0.025(3) 0.026(4) 0.004(3) 0.003(3) 0.002(3)
C12 0.019(4) 0.031(4) 0.017(4) -0.009(3) -0.002(3) 0.002(3)
C13 0.025(4) 0.029(5) 0.022(3) -0.002(3) 0.001(3) -0.006(3)
C14 0.030(4) 0.035(4) 0.028(4) 0.002(3) 0.006(3) -0.007(3)
C15 0.023(4) 0.058(4) 0.017(4) 0.006(3) 0.003(3) 0.005(3)
C16 0.025(4) 0.051(4) 0.019(4) -0.003(3) 0.003(3) 0.006(3)
C17 0.028(4) 0.039(4) 0.023(4) -0.001(3) -0.003(3) 0.001(3)
C18 0.049(5) 0.078(7) 0.038(4) 0.004(4) 0.022(3) 0.003(4)
C19 0.015(3) 0.020(4) 0.027(3) 0.004(3) 0.002(2) -0.001(3)
C20 0.032(5) 0.037(4) 0.029(4) 0.012(3) 0.002(3) -0.003(3)
C21 0.030(5) 0.041(4) 0.047(5) 0.011(4) 0.001(4) -0.002(4)
C22 0.033(5) 0.060(5) 0.038(5) 0.014(4) -0.006(4) -0.006(4)
C23 0.048(5) 0.060(5) 0.023(4) 0.006(3) -0.011(4) -0.012(4)
C24 0.023(3) 0.047(3) 0.028(3) -0.014(6) -0.004(3) 0.003(6)
C25 0.049(6) 0.094(7) 0.058(6) 0.033(5) -0.017(4) 0.009(5)
C26 0.021(4) 0.028(3) 0.029(4) 0.006(3) 0.005(3) -0.003(3)
C27 0.025(4) 0.031(3) 0.026(4) 0.001(3) 0.000(3) -0.001(3)
C28 0.025(4) 0.036(4) 0.045(5) 0.003(3) 0.013(4) 0.007(3)
C29 0.013(4) 0.034(4) 0.054(5) 0.014(3) -0.002(4) -0.006(3)
C30 0.018(4) 0.044(4) 0.032(4) 0.002(3) -0.004(3) -0.002(3)
C31 0.015(4) 0.046(4) 0.034(4) 0.000(3) -0.001(3) -0.005(3)
C32 0.019(4) 0.033(3) 0.013(3) 0.000(3) 0.002(3) -0.002(3)
C33 0.032(5) 0.024(3) 0.024(4) 0.001(3) -0.006(3) -0.005(3)
C34 0.039(5) 0.021(3) 0.038(4) 0.002(3) 0.001(4) 0.002(3)
C35 0.030(5) 0.036(4) 0.027(4) 0.001(3) -0.008(3) 0.001(4)
C36 0.028(4) 0.033(5) 0.029(3) -0.010(4) -0.006(3) 0.001(4)
C37 0.031(4) 0.013(4) 0.035(4) 0.000(3) 0.006(3) 0.003(3)
C38 0.036(4) 0.044(5) 0.048(4) -0.004(4) -0.007(3) 0.002(5)
C39 0.042(5) 0.034(4) 0.038(5) -0.002(3) -0.002(4) 0.001(3)
C40 0.034(5) 0.046(4) 0.041(5) 0.004(3) 0.004(4) 0.002(4)
C41 0.030(5) 0.066(5) 0.056(5) -0.005(4) -0.001(4) 0.002(4)
C42 0.042(6) 0.063(5) 0.053(6) -0.007(4) -0.015(4) 0.002(4)
C43 0.061(7) 0.087(6) 0.038(5) -0.003(4) -0.003(5) 0.031(5)
C44 0.052(6) 0.078(6) 0.042(6) -0.006(4) 0.014(5) 0.014(5)
C45 0.014(4) 0.027(3) 0.022(3) -0.002(3) 0.000(3) -0.005(3)
C46 0.023(5) 0.042(5) 0.014(4) 0.008(3) 0.002(3) -0.002(4)

loop_
_geom_bond_atom_site_label_1
_geom_bond_atom_site_label_2
_geom_bond_distance
_geom_bond_site_symmetry_2
_geom_bond_publ_flag
Ru C45 1.871(7) . ?
Ru C46 1.893(7) . ?
Ru C3 2.161(5) . ?
Ru N1 2.172(4) . ?
Ru C4 2.196(6) . ?
Ru C5 2.230(6) . ?
Ru C2 2.250(5) . ?
Ru C1 2.407(8) . ?
O1 C1 1.264(8) . ?
O2 C45 1.160(6) . ?
O3 C46 1.134(7) . ?
N1 C32 1.444(7) . ?
N2 C35 1.395(8) . ?
N2 C38 1.436(9) . ?
C1 C5 1.459(9) . ?
C1 C2 1.467(9) . ?
C2 C3 1.449(8) . ?
C2 C6 1.499(8) . ?
C3 C4 1.426(8) . ?
C3 C12 1.488(8) . ?
C4 C5 1.447(7) . ?
C4 C19 1.486(7) . ?
C5 C26 1.483(8) . ?
C6 C7 1.378(7) . ?
C6 C11 1.379(8) . ?
C7 C8 1.380(8) . ?
C8 C9 1.379(8) . ?
C9 C10 1.386(11) . ?
C10 C11 1.392(8) . ?
C12 C17 1.366(8) . ?
C12 C13 1.398(8) . ?
C13 C14 1.387(8) . ?
C14 C15 1.372(8) . ?
C15 C16 1.369(8) . ?
C15 C18 1.510(8) . ?
C16 C17 1.404(8) . ?
C19 C24 1.380(7) . ?
C19 C20 1.385(8) . ?
C20 C21 1.378(8) . ?
C21 C22 1.359(9) . ?
C22 C23 1.391(10) . ?
C22 C25 1.518(9) . ?
C23 C24 1.384(9) . ?
C26 C27 1.379(8) . ?
C26 C31 1.386(8) . ?
C27 C28 1.409(8) . ?
C28 C29 1.368(8) . ?
C29 C30 1.365(8) . ?
C30 C31 1.372(8) . ?
C32 C33 1.364(8) . ?
C32 C37 1.381(7) . ?
C33 C34 1.372(9) . ?
C34 C35 1.403(8) . ?
C35 C36 1.386(9) . ?
C36 C37 1.379(8) . ?
C38 C39 1.538(9) . ?
C39 C44 1.352(9) . ?
C39 C40 1.366(9) . ?
C40 C41 1.417(9) . ?
C41 C42 1.369(9) . ?
C42 C43 1.375(10) . ?
C43 C44 1.385(10) . ?
